data_7703997
loop_
_publ_author_name
'Liu, Cong'
'Liu, Xicheng'
'Ge, Xingxing'
'Wang, Qinghui'
'Zhang, Lei'
'Shang, Wenjing'
'Zhang, Yue'
'Yuan, Xiang Ai'
'Tian, Laijin'
'Liu, Zhe'
'You, Jinmao'

_publ_section_title
;
 Fluorescent iridium(iii) coumarin-salicylaldehyde Schiff base compounds
 as lysosome-targeted antitumor agents.
;
_journal_issue 18
_journal_name_full 'Dalton transactions (Cambridge, England : 2003)'
_journal_page_first 5988
_journal_page_last 5998
_journal_paper_doi 10.1039/d0dt00627k
_journal_volume 49
_journal_year 2020
_chemical_formula_sum 'C27 H24 Cl F3 Ir N O3'
_chemical_formula_weight 695.12
_space_group_IT_number 14
_space_group_name_Hall '-P 2ybc'
_space_group_name_H-M_alt 'P 1 21/c 1'
_symmetry_cell_setting monoclinic
_symmetry_space_group_name_H-M 'P 1 21/c 1'
_atom_sites_solution_hydrogens geom
_atom_sites_solution_primary direct
_atom_sites_solution_secondary difmap
_audit_creation_method SHELXL-97
_audit_update_record
;
2019-12-10 deposited with the CCDC.	2020-04-07 downloaded from the CCDC.
;
_cell_angle_alpha 90.00
_cell_angle_beta 104.571(2)
_cell_angle_gamma 90.00
_cell_formula_units_Z 4
_cell_length_a 13.4707(11)
_cell_length_b 19.1603(16)
_cell_length_c 10.0964(9)
_cell_measurement_reflns_used 6379
_cell_measurement_temperature 298(2)
_cell_measurement_theta_max 28.193
_cell_measurement_theta_min 2.34
_cell_volume 2522.1(4)
_computing_cell_refinement 'Bruker SMART'
_computing_data_collection 'Bruker SMART'
_computing_data_reduction 'Bruker SAINT'
_computing_molecular_graphics 'Bruker SHELXTL'
_computing_publication_material 'Bruker SHELXTL'
_computing_structure_refinement 'SHELXL-97 (Sheldrick, 1997)'
_computing_structure_solution 'SHELXS-97 (Sheldrick, 1990)'
_diffrn_ambient_temperature 298(2)
_diffrn_measured_fraction_theta_full 0.996
_diffrn_measured_fraction_theta_max 0.996
_diffrn_measurement_device_type 'CCD area detector'
_diffrn_measurement_method 'phi and omega scans'
_diffrn_radiation_monochromator graphite
_diffrn_radiation_source 'fine-focus sealed tube'
_diffrn_radiation_type MoK\a
_diffrn_radiation_wavelength 0.71073
_diffrn_reflns_av_R_equivalents 0.0349
_diffrn_reflns_av_sigmaI/netI 0.0361
_diffrn_reflns_limit_h_max 15
_diffrn_reflns_limit_h_min -16
_diffrn_reflns_limit_k_max 22
_diffrn_reflns_limit_k_min -19
_diffrn_reflns_limit_l_max 12
_diffrn_reflns_limit_l_min -10
_diffrn_reflns_number 12449
_diffrn_reflns_theta_full 25.02
_diffrn_reflns_theta_max 25.02
_diffrn_reflns_theta_min 2.34
_exptl_absorpt_coefficient_mu 5.452
_exptl_absorpt_correction_T_max 0.9325
_exptl_absorpt_correction_T_min 0.2744
_exptl_absorpt_correction_type multi-scan
_exptl_absorpt_process_details SADABS
_exptl_crystal_density_diffrn 1.831
_exptl_crystal_density_meas 0
_exptl_crystal_density_method 'not measured'
_exptl_crystal_F_000 1352
_exptl_crystal_size_max 0.32
_exptl_crystal_size_mid 0.17
_exptl_crystal_size_min 0.01
_refine_diff_density_max 0.543
_refine_diff_density_min -1.184
_refine_diff_density_rms 0.110
_refine_ls_extinction_method none
_refine_ls_goodness_of_fit_ref 1.058
_refine_ls_hydrogen_treatment mixed
_refine_ls_matrix_type full
_refine_ls_number_parameters 330
_refine_ls_number_reflns 4425
_refine_ls_number_restraints 0
_refine_ls_restrained_S_all 1.058
_refine_ls_R_factor_all 0.0357
_refine_ls_R_factor_gt 0.0253
_refine_ls_shift/su_max 0.002
_refine_ls_shift/su_mean 0.000
_refine_ls_structure_factor_coef Fsqd
_refine_ls_weighting_details 'calc w=1/[\s^2^(Fo^2^)+(0.0278P)^2^+0.1693P] where P=(Fo^2^+2Fc^2^)/3'
_refine_ls_weighting_scheme calc
_refine_ls_wR_factor_gt 0.0564
_refine_ls_wR_factor_ref 0.0599
_reflns_number_gt 3673
_reflns_number_total 4425
_reflns_threshold_expression >2sigma(I)
_cod_data_source_file d0dt00627k2.cif
_cod_data_source_block 190625d
_cod_depositor_comments
;
The following automatic conversions were performed:

data item '_exptl_absorpt_correction_type' value 'MULTI-SCAN' was
changed to 'multi-scan' in accordance with the
/home/data/users/saulius/crontab/automatic-downloads/rss-feeds/RSC/lib/dictionaries/cif_core.dic
dictionary named 'cif_core.dic' version 2.4.2 last updated on
2011-04-26.

data item '_symmetry_cell_setting' value 'Monoclinic' was changed to
'monoclinic' in accordance with the
/home/data/users/saulius/crontab/automatic-downloads/rss-feeds/RSC/lib/dictionaries/cif_core.dic
dictionary named 'cif_core.dic' version 2.4.2 last updated on
2011-04-26.

Automatic conversion script
Id: cif_fix_values 7556 2019-12-06 15:28:31Z antanas 

 Adding full bibliography for 7703996--7703997.cif.
;
_cod_original_sg_symbol_H-M P2(1)/c
_cod_database_code 7703997

loop_
_symmetry_equiv_pos_as_xyz
'x, y, z'
'-x, y+1/2, -z+1/2'
'-x, -y, -z'
'x, -y-1/2, z-1/2'

loop_
_atom_site_label
_atom_site_type_symbol
_atom_site_fract_x
_atom_site_fract_y
_atom_site_fract_z
_atom_site_U_iso_or_equiv
_atom_site_adp_type
_atom_site_occupancy
_atom_site_symmetry_multiplicity
_atom_site_calc_flag
_atom_site_refinement_flags
_atom_site_disorder_assembly
_atom_site_disorder_group
Ir1 Ir 0.292792(12) 0.402217(8) 0.255215(15) 0.03589(7) Uani 1 1 d . . .
Cl1 Cl 0.40471(9) 0.38971(6) 0.48126(10) 0.0492(3) Uani 1 1 d . . .
F1 F 0.7082(3) 0.31212(19) -0.1737(3) 0.0924(11) Uani 1 1 d . . .
F2 F 0.7662(3) 0.22691(19) -0.0428(4) 0.0972(11) Uani 1 1 d . . .
F3 F 0.8654(3) 0.3099(2) -0.0638(4) 0.1221(16) Uani 1 1 d . . .
N1 N 0.3575(2) 0.31240(17) 0.1902(3) 0.0353(8) Uani 1 1 d . . .
O1 O 0.1980(3) 0.33333(17) 0.3255(3) 0.0599(9) Uani 1 1 d . . .
O2 O 0.7002(2) 0.40000(16) 0.2839(3) 0.0513(8) Uani 1 1 d . . .
O3 O 0.8592(3) 0.4399(3) 0.3483(4) 0.0943(14) Uani 1 1 d . . .
C1 C 0.3099(3) 0.2529(2) 0.1647(4) 0.0391(10) Uani 1 1 d . . .
H1 H 0.3433 0.2181 0.1283 0.047 Uiso 1 1 calc R . .
C2 C 0.2125(3) 0.2349(2) 0.1860(4) 0.0383(10) Uani 1 1 d . . .
C3 C 0.1600(3) 0.2762(2) 0.2627(4) 0.0401(10) Uani 1 1 d . . .
C4 C 0.0634(4) 0.2526(3) 0.2735(5) 0.0536(12) Uani 1 1 d . . .
H4 H 0.0276 0.2783 0.3245 0.064 Uiso 1 1 calc R . .
C5 C 0.0218(4) 0.1932(3) 0.2107(5) 0.0590(14) Uani 1 1 d . . .
H5 H -0.0430 0.1797 0.2178 0.071 Uiso 1 1 calc R . .
C6 C 0.0720(4) 0.1519(3) 0.1367(4) 0.0616(14) Uani 1 1 d . . .
H6 H 0.0416 0.1115 0.0940 0.074 Uiso 1 1 calc R . .
C7 C 0.1679(4) 0.1719(2) 0.1271(4) 0.0506(12) Uani 1 1 d . . .
H7 H 0.2041 0.1434 0.0811 0.061 Uiso 1 1 calc R . .
C8 C 0.7983(4) 0.4054(3) 0.2673(5) 0.0593(14) Uani 1 1 d . . .
C9 C 0.8178(4) 0.3696(3) 0.1500(5) 0.0641(14) Uani 1 1 d . . .
H9 H 0.8829 0.3723 0.1344 0.077 Uiso 1 1 calc R . .
C10 C 0.7453(3) 0.3326(2) 0.0634(5) 0.0493(11) Uani 1 1 d . . .
C11 C 0.6435(3) 0.3260(2) 0.0842(4) 0.0400(10) Uani 1 1 d . . .
C12 C 0.6253(3) 0.3602(2) 0.1986(4) 0.0394(10) Uani 1 1 d . . .
C13 C 0.5326(3) 0.3565(2) 0.2327(4) 0.0387(10) Uani 1 1 d . . .
H13 H 0.5232 0.3799 0.3093 0.046 Uiso 1 1 calc R . .
C14 C 0.4539(3) 0.3178(2) 0.1522(4) 0.0367(10) Uani 1 1 d . . .
C15 C 0.4678(3) 0.2849(2) 0.0347(4) 0.0442(11) Uani 1 1 d . . .
H15 H 0.4141 0.2603 -0.0219 0.053 Uiso 1 1 calc R . .
C16 C 0.5602(3) 0.2889(2) 0.0032(4) 0.0477(11) Uani 1 1 d . . .
H16 H 0.5684 0.2663 -0.0748 0.057 Uiso 1 1 calc R . .
C17 C 0.7713(4) 0.2955(3) -0.0542(6) 0.0712(16) Uani 1 1 d . . .
C18 C 0.2725(4) 0.4594(2) 0.0685(4) 0.0487(12) Uani 1 1 d . . .
C19 C 0.1758(4) 0.4505(3) 0.1013(4) 0.0541(12) Uani 1 1 d . . .
C20 C 0.1819(4) 0.4859(3) 0.2308(4) 0.0511(12) Uani 1 1 d . . .
C21 C 0.2809(4) 0.5144(2) 0.2750(4) 0.0456(11) Uani 1 1 d . . .
C22 C 0.3398(4) 0.4988(2) 0.1767(4) 0.0480(11) Uani 1 1 d . . .
C23 C 0.2979(5) 0.4342(3) -0.0604(5) 0.0715(16) Uani 1 1 d . . .
H23A H 0.2708 0.3881 -0.0816 0.107 Uiso 1 1 calc R . .
H23B H 0.3710 0.4334 -0.0471 0.107 Uiso 1 1 calc R . .
H23C H 0.2680 0.4652 -0.1344 0.107 Uiso 1 1 calc R . .
C24 C 0.0823(5) 0.4136(3) 0.0146(6) 0.0845(19) Uani 1 1 d . . .
H24A H 0.0257 0.4456 -0.0079 0.127 Uiso 1 1 calc R . .
H24B H 0.0649 0.3749 0.0647 0.127 Uiso 1 1 calc R . .
H24C H 0.0971 0.3969 -0.0681 0.127 Uiso 1 1 calc R . .
C25 C 0.0979(4) 0.4871(3) 0.3031(5) 0.0707(16) Uani 1 1 d . . .
H25A H 0.1260 0.4985 0.3977 0.106 Uiso 1 1 calc R . .
H25B H 0.0659 0.4420 0.2963 0.106 Uiso 1 1 calc R . .
H25C H 0.0479 0.5215 0.2617 0.106 Uiso 1 1 calc R . .
C26 C 0.3195(4) 0.5557(3) 0.4041(5) 0.0638(14) Uani 1 1 d . . .
H26A H 0.3077 0.6045 0.3847 0.096 Uiso 1 1 calc R . .
H26B H 0.3917 0.5476 0.4393 0.096 Uiso 1 1 calc R . .
H26C H 0.2839 0.5415 0.4708 0.096 Uiso 1 1 calc R . .
C27 C 0.4440(4) 0.5250(3) 0.1814(6) 0.0673(15) Uani 1 1 d . . .
H27A H 0.4736 0.4974 0.1218 0.101 Uiso 1 1 calc R . .
H27B H 0.4861 0.5217 0.2733 0.101 Uiso 1 1 calc R . .
H27C H 0.4400 0.5728 0.1521 0.101 Uiso 1 1 calc R . .

loop_
_atom_site_aniso_label
_atom_site_aniso_U_11
_atom_site_aniso_U_22
_atom_site_aniso_U_33
_atom_site_aniso_U_23
_atom_site_aniso_U_13
_atom_site_aniso_U_12
Ir1 0.03541(11) 0.04090(11) 0.03517(10) -0.00595(7) 0.01594(7) -0.00454(8)
Cl1 0.0553(7) 0.0554(7) 0.0368(6) -0.0003(5) 0.0118(5) -0.0037(5)
F1 0.103(3) 0.127(3) 0.0601(19) -0.008(2) 0.044(2) -0.005(2)
F2 0.094(3) 0.087(3) 0.122(3) -0.032(2) 0.050(2) 0.012(2)
F3 0.074(3) 0.184(4) 0.136(3) -0.071(3) 0.079(2) -0.040(3)
N1 0.032(2) 0.040(2) 0.0379(18) -0.0026(15) 0.0173(15) -0.0036(16)
O1 0.069(2) 0.064(2) 0.064(2) -0.0219(18) 0.0478(18) -0.0254(18)
O2 0.0353(19) 0.067(2) 0.0557(18) -0.0144(15) 0.0197(15) -0.0133(15)
O3 0.046(2) 0.141(4) 0.101(3) -0.052(3) 0.028(2) -0.038(3)
C1 0.043(3) 0.039(2) 0.038(2) -0.0057(19) 0.0151(19) -0.005(2)
C2 0.036(3) 0.051(3) 0.030(2) -0.0047(19) 0.0129(18) -0.010(2)
C3 0.037(3) 0.049(3) 0.037(2) -0.004(2) 0.0157(19) -0.011(2)
C4 0.042(3) 0.072(3) 0.053(3) -0.002(2) 0.023(2) -0.014(3)
C5 0.040(3) 0.086(4) 0.051(3) 0.005(3) 0.013(2) -0.027(3)
C6 0.070(4) 0.071(3) 0.047(3) -0.012(2) 0.020(3) -0.037(3)
C7 0.058(3) 0.055(3) 0.045(3) -0.008(2) 0.024(2) -0.017(2)
C8 0.038(3) 0.075(4) 0.070(4) -0.011(3) 0.022(3) -0.009(3)
C9 0.038(3) 0.085(4) 0.078(4) -0.011(3) 0.031(3) -0.007(3)
C10 0.042(3) 0.055(3) 0.060(3) -0.001(2) 0.030(2) 0.000(2)
C11 0.038(3) 0.044(2) 0.043(2) 0.005(2) 0.020(2) 0.001(2)
C12 0.033(2) 0.043(3) 0.044(2) -0.0013(19) 0.0132(19) -0.004(2)
C13 0.042(3) 0.042(2) 0.038(2) -0.0063(19) 0.0206(19) -0.004(2)
C14 0.033(2) 0.039(2) 0.043(2) 0.0022(19) 0.0184(19) -0.0044(19)
C15 0.043(3) 0.050(3) 0.045(2) -0.010(2) 0.022(2) -0.011(2)
C16 0.048(3) 0.055(3) 0.048(2) -0.009(2) 0.026(2) -0.004(2)
C17 0.057(4) 0.088(4) 0.083(4) -0.021(4) 0.045(3) -0.012(3)
C18 0.067(3) 0.046(3) 0.034(2) 0.002(2) 0.013(2) 0.011(2)
C19 0.050(3) 0.064(3) 0.044(3) -0.008(2) 0.002(2) 0.008(2)
C20 0.047(3) 0.053(3) 0.054(3) -0.010(2) 0.013(2) 0.009(2)
C21 0.054(3) 0.039(2) 0.046(2) -0.005(2) 0.017(2) 0.003(2)
C22 0.059(3) 0.040(3) 0.051(3) 0.005(2) 0.025(2) 0.001(2)
C23 0.105(5) 0.073(4) 0.043(3) 0.005(3) 0.030(3) 0.013(3)
C24 0.065(4) 0.099(5) 0.075(4) -0.023(3) -0.008(3) 0.005(3)
C25 0.048(3) 0.088(4) 0.082(4) -0.014(3) 0.027(3) 0.016(3)
C26 0.077(4) 0.054(3) 0.061(3) -0.016(3) 0.019(3) 0.000(3)
C27 0.067(4) 0.053(3) 0.094(4) 0.007(3) 0.042(3) -0.010(3)

loop_
_atom_type_symbol
_atom_type_description
_atom_type_scat_dispersion_real
_atom_type_scat_dispersion_imag
_atom_type_scat_source
C C 0.0033 0.0016 'International Tables Vol C Tables 4.2.6.8 and 6.1.1.4'
H H 0.0000 0.0000 'International Tables Vol C Tables 4.2.6.8 and 6.1.1.4'
N N 0.0061 0.0033 'International Tables Vol C Tables 4.2.6.8 and 6.1.1.4'
O O 0.0106 0.0060 'International Tables Vol C Tables 4.2.6.8 and 6.1.1.4'
F F 0.0171 0.0103 'International Tables Vol C Tables 4.2.6.8 and 6.1.1.4'
Cl Cl 0.1484 0.1585 'International Tables Vol C Tables 4.2.6.8 and 6.1.1.4'
Ir Ir -1.4442 7.9887 'International Tables Vol C Tables 4.2.6.8 and 6.1.1.4'

loop_
_geom_angle_atom_site_label_1
_geom_angle_atom_site_label_2
_geom_angle_atom_site_label_3
_geom_angle
_geom_angle_site_symmetry_1
_geom_angle_site_symmetry_3
_geom_angle_publ_flag
O1 Ir1 N1 85.74(12) . . ?
O1 Ir1 C19 96.86(17) . . ?
N1 Ir1 C19 114.61(15) . . ?
O1 Ir1 C18 132.25(17) . . ?
N1 Ir1 C18 96.60(14) . . ?
C19 Ir1 C18 39.28(18) . . ?
O1 Ir1 C20 92.48(17) . . ?
N1 Ir1 C20 153.88(15) . . ?
C19 Ir1 C20 39.69(16) . . ?
C18 Ir1 C20 65.69(17) . . ?
O1 Ir1 C21 122.09(14) . . ?
N1 Ir1 C21 152.16(14) . . ?
C19 Ir1 C21 65.02(17) . . ?
C18 Ir1 C21 64.99(16) . . ?
C20 Ir1 C21 37.89(17) . . ?
O1 Ir1 C22 157.80(16) . . ?
N1 Ir1 C22 113.66(15) . . ?
C19 Ir1 C22 65.95(19) . . ?
C18 Ir1 C22 39.17(17) . . ?
C20 Ir1 C22 65.34(18) . . ?
C21 Ir1 C22 39.03(15) . . ?
O1 Ir1 Cl1 84.58(10) . . ?
N1 Ir1 Cl1 90.25(9) . . ?
C19 Ir1 Cl1 155.14(13) . . ?
C18 Ir1 Cl1 142.82(14) . . ?
C20 Ir1 Cl1 115.55(12) . . ?
C21 Ir1 Cl1 93.12(12) . . ?
C22 Ir1 Cl1 105.10(13) . . ?
C1 N1 C14 116.1(3) . . ?
C1 N1 Ir1 123.7(3) . . ?
C14 N1 Ir1 119.6(2) . . ?
C3 O1 Ir1 124.5(2) . . ?
C8 O2 C12 122.6(4) . . ?
N1 C1 C2 127.5(4) . . ?
N1 C1 H1 116.2 . . ?
C2 C1 H1 116.2 . . ?
C7 C2 C3 119.4(4) . . ?
C7 C2 C1 117.0(4) . . ?
C3 C2 C1 123.6(4) . . ?
O1 C3 C4 119.3(4) . . ?
O1 C3 C2 123.1(4) . . ?
C4 C3 C2 117.5(4) . . ?
C5 C4 C3 121.0(5) . . ?
C5 C4 H4 119.5 . . ?
C3 C4 H4 119.5 . . ?
C4 C5 C6 122.3(4) . . ?
C4 C5 H5 118.8 . . ?
C6 C5 H5 118.8 . . ?
C7 C6 C5 118.6(4) . . ?
C7 C6 H6 120.7 . . ?
C5 C6 H6 120.7 . . ?
C6 C7 C2 121.0(4) . . ?
C6 C7 H7 119.5 . . ?
C2 C7 H7 119.5 . . ?
O3 C8 O2 118.0(4) . . ?
O3 C8 C9 125.8(5) . . ?
O2 C8 C9 116.2(4) . . ?
C10 C9 C8 122.2(4) . . ?
C10 C9 H9 118.9 . . ?
C8 C9 H9 118.9 . . ?
C9 C10 C11 121.1(4) . . ?
C9 C10 C17 119.4(4) . . ?
C11 C10 C17 119.5(4) . . ?
C12 C11 C16 115.9(4) . . ?
C12 C11 C10 116.6(4) . . ?
C16 C11 C10 127.6(4) . . ?
C13 C12 O2 116.0(4) . . ?
C13 C12 C11 122.6(4) . . ?
O2 C12 C11 121.4(4) . . ?
C12 C13 C14 119.4(4) . . ?
C12 C13 H13 120.3 . . ?
C14 C13 H13 120.3 . . ?
C13 C14 C15 119.7(4) . . ?
C13 C14 N1 119.3(3) . . ?
C15 C14 N1 121.0(4) . . ?
C16 C15 C14 119.9(4) . . ?
C16 C15 H15 120.0 . . ?
C14 C15 H15 120.0 . . ?
C15 C16 C11 122.4(4) . . ?
C15 C16 H16 118.8 . . ?
C11 C16 H16 118.8 . . ?
F2 C17 F3 106.6(5) . . ?
F2 C17 F1 106.4(5) . . ?
F3 C17 F1 106.8(5) . . ?
F2 C17 C10 112.0(5) . . ?
F3 C17 C10 112.2(5) . . ?
F1 C17 C10 112.4(5) . . ?
C19 C18 C22 108.7(4) . . ?
C19 C18 C23 125.4(4) . . ?
C22 C18 C23 125.9(5) . . ?
C19 C18 Ir1 69.9(3) . . ?
C22 C18 Ir1 71.6(2) . . ?
C23 C18 Ir1 126.2(3) . . ?
C18 C19 C20 107.6(4) . . ?
C18 C19 C24 126.4(4) . . ?
C20 C19 C24 125.9(5) . . ?
C18 C19 Ir1 70.8(3) . . ?
C20 C19 Ir1 71.5(3) . . ?
C24 C19 Ir1 125.1(4) . . ?
C21 C20 C19 107.5(4) . . ?
C21 C20 C25 127.9(4) . . ?
C19 C20 C25 124.6(5) . . ?
C21 C20 Ir1 71.3(3) . . ?
C19 C20 Ir1 68.8(3) . . ?
C25 C20 Ir1 122.9(4) . . ?
C20 C21 C22 110.0(4) . . ?
C20 C21 C26 125.1(4) . . ?
C22 C21 C26 125.0(4) . . ?
C20 C21 Ir1 70.9(3) . . ?
C22 C21 Ir1 70.6(2) . . ?
C26 C21 Ir1 125.8(3) . . ?
C18 C22 C21 106.2(4) . . ?
C18 C22 C27 127.6(4) . . ?
C21 C22 C27 125.9(4) . . ?
C18 C22 Ir1 69.3(2) . . ?
C21 C22 Ir1 70.4(2) . . ?
C27 C22 Ir1 129.7(4) . . ?
C18 C23 H23A 109.5 . . ?
C18 C23 H23B 109.5 . . ?
H23A C23 H23B 109.5 . . ?
C18 C23 H23C 109.5 . . ?
H23A C23 H23C 109.5 . . ?
H23B C23 H23C 109.5 . . ?
C19 C24 H24A 109.5 . . ?
C19 C24 H24B 109.5 . . ?
H24A C24 H24B 109.5 . . ?
C19 C24 H24C 109.5 . . ?
H24A C24 H24C 109.5 . . ?
H24B C24 H24C 109.5 . . ?
C20 C25 H25A 109.5 . . ?
C20 C25 H25B 109.5 . . ?
H25A C25 H25B 109.5 . . ?
C20 C25 H25C 109.5 . . ?
H25A C25 H25C 109.5 . . ?
H25B C25 H25C 109.5 . . ?
C21 C26 H26A 109.5 . . ?
C21 C26 H26B 109.5 . . ?
H26A C26 H26B 109.5 . . ?
C21 C26 H26C 109.5 . . ?
H26A C26 H26C 109.5 . . ?
H26B C26 H26C 109.5 . . ?
C22 C27 H27A 109.5 . . ?
C22 C27 H27B 109.5 . . ?
H27A C27 H27B 109.5 . . ?
C22 C27 H27C 109.5 . . ?
H27A C27 H27C 109.5 . . ?
H27B C27 H27C 109.5 . . ?

loop_
_geom_bond_atom_site_label_1
_geom_bond_atom_site_label_2
_geom_bond_distance
_geom_bond_site_symmetry_2
_geom_bond_publ_flag
Ir1 O1 2.081(3) . ?
Ir1 N1 2.107(3) . ?
Ir1 C19 2.127(4) . ?
Ir1 C18 2.138(4) . ?
Ir1 C20 2.162(5) . ?
Ir1 C21 2.168(4) . ?
Ir1 C22 2.169(4) . ?
Ir1 Cl1 2.4099(11) . ?
F1 C17 1.329(7) . ?
F2 C17 1.322(6) . ?
F3 C17 1.324(6) . ?
N1 C1 1.301(5) . ?
N1 C14 1.447(5) . ?
O1 C3 1.304(5) . ?
O2 C8 1.377(5) . ?
O2 C12 1.380(5) . ?
O3 C8 1.200(6) . ?
C1 C2 1.425(5) . ?
C1 H1 0.9300 . ?
C2 C7 1.412(6) . ?
C2 C3 1.414(6) . ?
C3 C4 1.407(6) . ?
C4 C5 1.355(6) . ?
C4 H4 0.9300 . ?
C5 C6 1.376(6) . ?
C5 H5 0.9300 . ?
C6 C7 1.374(6) . ?
C6 H6 0.9300 . ?
C7 H7 0.9300 . ?
C8 C9 1.449(7) . ?
C9 C10 1.337(6) . ?
C9 H9 0.9300 . ?
C10 C11 1.444(6) . ?
C10 C17 1.500(6) . ?
C11 C12 1.403(5) . ?
C11 C16 1.403(6) . ?
C12 C13 1.378(5) . ?
C13 C14 1.379(5) . ?
C13 H13 0.9300 . ?
C14 C15 1.396(5) . ?
C15 C16 1.362(6) . ?
C15 H15 0.9300 . ?
C16 H16 0.9300 . ?
C18 C19 1.434(6) . ?
C18 C22 1.444(6) . ?
C18 C23 1.505(6) . ?
C19 C20 1.456(6) . ?
C19 C24 1.515(7) . ?
C20 C21 1.406(6) . ?
C20 C25 1.492(6) . ?
C21 C22 1.449(6) . ?
C21 C26 1.502(6) . ?
C22 C27 1.481(7) . ?
C23 H23A 0.9600 . ?
C23 H23B 0.9600 . ?
C23 H23C 0.9600 . ?
C24 H24A 0.9600 . ?
C24 H24B 0.9600 . ?
C24 H24C 0.9600 . ?
C25 H25A 0.9600 . ?
C25 H25B 0.9600 . ?
C25 H25C 0.9600 . ?
C26 H26A 0.9600 . ?
C26 H26B 0.9600 . ?
C26 H26C 0.9600 . ?
C27 H27A 0.9600 . ?
C27 H27B 0.9600 . ?
C27 H27C 0.9600 . ?

loop_
_geom_torsion_atom_site_label_1
_geom_torsion_atom_site_label_2
_geom_torsion_atom_site_label_3
_geom_torsion_atom_site_label_4
_geom_torsion
_geom_torsion_site_symmetry_1
_geom_torsion_site_symmetry_2
_geom_torsion_site_symmetry_3
_geom_torsion_site_symmetry_4
_geom_torsion_publ_flag
O1 Ir1 N1 C1 23.5(3) . . . . ?
C19 Ir1 N1 C1 -72.1(4) . . . . ?
C18 Ir1 N1 C1 -108.6(3) . . . . ?
C20 Ir1 N1 C1 -63.4(5) . . . . ?
C21 Ir1 N1 C1 -154.8(3) . . . . ?
C22 Ir1 N1 C1 -145.3(3) . . . . ?
Cl1 Ir1 N1 C1 108.0(3) . . . . ?
O1 Ir1 N1 C14 -165.8(3) . . . . ?
C19 Ir1 N1 C14 98.6(3) . . . . ?
C18 Ir1 N1 C14 62.2(3) . . . . ?
C20 Ir1 N1 C14 107.3(4) . . . . ?
C21 Ir1 N1 C14 16.0(5) . . . . ?
C22 Ir1 N1 C14 25.4(3) . . . . ?
Cl1 Ir1 N1 C14 -81.2(3) . . . . ?
N1 Ir1 O1 C3 -37.4(4) . . . . ?
C19 Ir1 O1 C3 76.9(4) . . . . ?
C18 Ir1 O1 C3 57.6(4) . . . . ?
C20 Ir1 O1 C3 116.5(4) . . . . ?
C21 Ir1 O1 C3 141.6(4) . . . . ?
C22 Ir1 O1 C3 114.6(5) . . . . ?
Cl1 Ir1 O1 C3 -128.1(4) . . . . ?
C14 N1 C1 C2 -177.0(4) . . . . ?
Ir1 N1 C1 C2 -5.9(6) . . . . ?
N1 C1 C2 C7 168.4(4) . . . . ?
N1 C1 C2 C3 -12.1(7) . . . . ?
Ir1 O1 C3 C4 -148.3(3) . . . . ?
Ir1 O1 C3 C2 33.4(6) . . . . ?
C7 C2 C3 O1 176.8(4) . . . . ?
C1 C2 C3 O1 -2.7(7) . . . . ?
C7 C2 C3 C4 -1.6(6) . . . . ?
C1 C2 C3 C4 179.0(4) . . . . ?
O1 C3 C4 C5 -179.5(4) . . . . ?
C2 C3 C4 C5 -1.1(7) . . . . ?
C3 C4 C5 C6 1.7(7) . . . . ?
C4 C5 C6 C7 0.4(7) . . . . ?
C5 C6 C7 C2 -3.0(7) . . . . ?
C3 C2 C7 C6 3.7(7) . . . . ?
C1 C2 C7 C6 -176.8(4) . . . . ?
C12 O2 C8 O3 -178.3(5) . . . . ?
C12 O2 C8 C9 3.0(7) . . . . ?
O3 C8 C9 C10 -179.3(6) . . . . ?
O2 C8 C9 C10 -0.7(8) . . . . ?
C8 C9 C10 C11 -0.9(8) . . . . ?
C8 C9 C10 C17 -178.6(5) . . . . ?
C9 C10 C11 C12 0.2(7) . . . . ?
C17 C10 C11 C12 178.0(5) . . . . ?
C9 C10 C11 C16 -179.6(5) . . . . ?
C17 C10 C11 C16 -1.8(7) . . . . ?
C8 O2 C12 C13 176.3(4) . . . . ?
C8 O2 C12 C11 -3.8(6) . . . . ?
C16 C11 C12 C13 1.8(6) . . . . ?
C10 C11 C12 C13 -178.1(4) . . . . ?
C16 C11 C12 O2 -178.1(4) . . . . ?
C10 C11 C12 O2 2.0(6) . . . . ?
O2 C12 C13 C14 179.9(4) . . . . ?
C11 C12 C13 C14 0.0(6) . . . . ?
C12 C13 C14 C15 -2.2(6) . . . . ?
C12 C13 C14 N1 178.4(4) . . . . ?
C1 N1 C14 C13 -144.8(4) . . . . ?
Ir1 N1 C14 C13 43.7(5) . . . . ?
C1 N1 C14 C15 35.8(5) . . . . ?
Ir1 N1 C14 C15 -135.6(3) . . . . ?
C13 C14 C15 C16 2.6(6) . . . . ?
N1 C14 C15 C16 -178.0(4) . . . . ?
C14 C15 C16 C11 -0.7(7) . . . . ?
C12 C11 C16 C15 -1.4(7) . . . . ?
C10 C11 C16 C15 178.4(4) . . . . ?
C9 C10 C17 F2 114.1(6) . . . . ?
C11 C10 C17 F2 -63.7(7) . . . . ?
C9 C10 C17 F3 -5.8(8) . . . . ?
C11 C10 C17 F3 176.5(5) . . . . ?
C9 C10 C17 F1 -126.2(5) . . . . ?
C11 C10 C17 F1 56.1(7) . . . . ?
O1 Ir1 C18 C19 31.1(3) . . . . ?
N1 Ir1 C18 C19 121.4(3) . . . . ?
C20 Ir1 C18 C19 -38.6(3) . . . . ?
C21 Ir1 C18 C19 -80.5(3) . . . . ?
C22 Ir1 C18 C19 -118.8(4) . . . . ?
Cl1 Ir1 C18 C19 -139.4(2) . . . . ?
O1 Ir1 C18 C22 149.9(2) . . . . ?
N1 Ir1 C18 C22 -119.8(3) . . . . ?
C19 Ir1 C18 C22 118.8(4) . . . . ?
C20 Ir1 C18 C22 80.2(3) . . . . ?
C21 Ir1 C18 C22 38.3(3) . . . . ?
Cl1 Ir1 C18 C22 -20.6(4) . . . . ?
O1 Ir1 C18 C23 -88.6(5) . . . . ?
N1 Ir1 C18 C23 1.6(5) . . . . ?
C19 Ir1 C18 C23 -119.8(6) . . . . ?
C20 Ir1 C18 C23 -158.4(5) . . . . ?
C21 Ir1 C18 C23 159.8(5) . . . . ?
C22 Ir1 C18 C23 121.5(6) . . . . ?
Cl1 Ir1 C18 C23 100.8(4) . . . . ?
C22 C18 C19 C20 1.0(5) . . . . ?
C23 C18 C19 C20 -176.8(4) . . . . ?
Ir1 C18 C19 C20 62.4(3) . . . . ?
C22 C18 C19 C24 178.7(5) . . . . ?
C23 C18 C19 C24 0.9(8) . . . . ?
Ir1 C18 C19 C24 -119.9(5) . . . . ?
C22 C18 C19 Ir1 -61.4(3) . . . . ?
C23 C18 C19 Ir1 120.8(4) . . . . ?
O1 Ir1 C19 C18 -157.3(3) . . . . ?
N1 Ir1 C19 C18 -68.9(3) . . . . ?
C20 Ir1 C19 C18 117.1(4) . . . . ?
C21 Ir1 C19 C18 80.4(3) . . . . ?
C22 Ir1 C19 C18 37.3(3) . . . . ?
Cl1 Ir1 C19 C18 110.8(3) . . . . ?
O1 Ir1 C19 C20 85.6(3) . . . . ?
N1 Ir1 C19 C20 174.0(3) . . . . ?
C18 Ir1 C19 C20 -117.1(4) . . . . ?
C21 Ir1 C19 C20 -36.7(3) . . . . ?
C22 Ir1 C19 C20 -79.8(3) . . . . ?
Cl1 Ir1 C19 C20 -6.3(5) . . . . ?
O1 Ir1 C19 C24 -35.8(5) . . . . ?
N1 Ir1 C19 C24 52.7(5) . . . . ?
C18 Ir1 C19 C24 121.5(5) . . . . ?
C20 Ir1 C19 C24 -121.4(6) . . . . ?
C21 Ir1 C19 C24 -158.1(5) . . . . ?
C22 Ir1 C19 C24 158.8(5) . . . . ?
Cl1 Ir1 C19 C24 -127.7(4) . . . . ?
C18 C19 C20 C21 -0.8(5) . . . . ?
C24 C19 C20 C21 -178.6(5) . . . . ?
Ir1 C19 C20 C21 61.1(3) . . . . ?
C18 C19 C20 C25 -178.0(5) . . . . ?
C24 C19 C20 C25 4.2(8) . . . . ?
Ir1 C19 C20 C25 -116.1(5) . . . . ?
C18 C19 C20 Ir1 -61.9(3) . . . . ?
C24 C19 C20 Ir1 120.3(5) . . . . ?
O1 Ir1 C20 C21 144.1(3) . . . . ?
N1 Ir1 C20 C21 -130.5(3) . . . . ?
C19 Ir1 C20 C21 -118.1(4) . . . . ?
C18 Ir1 C20 C21 -79.9(3) . . . . ?
C22 Ir1 C20 C21 -36.7(3) . . . . ?
Cl1 Ir1 C20 C21 58.9(3) . . . . ?
O1 Ir1 C20 C19 -97.8(3) . . . . ?
N1 Ir1 C20 C19 -12.4(5) . . . . ?
C18 Ir1 C20 C19 38.2(3) . . . . ?
C21 Ir1 C20 C19 118.1(4) . . . . ?
C22 Ir1 C20 C19 81.4(3) . . . . ?
Cl1 Ir1 C20 C19 177.1(2) . . . . ?
O1 Ir1 C20 C25 20.6(4) . . . . ?
N1 Ir1 C20 C25 106.0(4) . . . . ?
C19 Ir1 C20 C25 118.3(5) . . . . ?
C18 Ir1 C20 C25 156.5(5) . . . . ?
C21 Ir1 C20 C25 -123.5(5) . . . . ?
C22 Ir1 C20 C25 -160.2(4) . . . . ?
Cl1 Ir1 C20 C25 -64.6(4) . . . . ?
C19 C20 C21 C22 0.4(5) . . . . ?
C25 C20 C21 C22 177.4(5) . . . . ?
Ir1 C20 C21 C22 59.9(3) . . . . ?
C19 C20 C21 C26 179.5(4) . . . . ?
C25 C20 C21 C26 -3.4(8) . . . . ?
Ir1 C20 C21 C26 -120.9(5) . . . . ?
C19 C20 C21 Ir1 -59.6(3) . . . . ?
C25 C20 C21 Ir1 117.5(5) . . . . ?
O1 Ir1 C21 C20 -43.7(3) . . . . ?
N1 Ir1 C21 C20 134.2(3) . . . . ?
C19 Ir1 C21 C20 38.4(3) . . . . ?
C18 Ir1 C21 C20 81.9(3) . . . . ?
C22 Ir1 C21 C20 120.4(4) . . . . ?
Cl1 Ir1 C21 C20 -129.3(2) . . . . ?
O1 Ir1 C21 C22 -164.1(2) . . . . ?
N1 Ir1 C21 C22 13.8(5) . . . . ?
C19 Ir1 C21 C22 -82.0(3) . . . . ?
C18 Ir1 C21 C22 -38.5(3) . . . . ?
C20 Ir1 C21 C22 -120.4(4) . . . . ?
Cl1 Ir1 C21 C22 110.3(3) . . . . ?
O1 Ir1 C21 C26 76.2(5) . . . . ?
N1 Ir1 C21 C26 -105.8(4) . . . . ?
C19 Ir1 C21 C26 158.4(5) . . . . ?
C18 Ir1 C21 C26 -158.1(5) . . . . ?
C20 Ir1 C21 C26 120.0(5) . . . . ?
C22 Ir1 C21 C26 -119.6(5) . . . . ?
Cl1 Ir1 C21 C26 -9.3(4) . . . . ?
C19 C18 C22 C21 -0.8(5) . . . . ?
C23 C18 C22 C21 177.0(4) . . . . ?
Ir1 C18 C22 C21 -61.1(3) . . . . ?
C19 C18 C22 C27 -174.9(5) . . . . ?
C23 C18 C22 C27 2.9(8) . . . . ?
Ir1 C18 C22 C27 124.8(5) . . . . ?
C19 C18 C22 Ir1 60.4(3) . . . . ?
C23 C18 C22 Ir1 -121.9(4) . . . . ?
C20 C21 C22 C18 0.2(5) . . . . ?
C26 C21 C22 C18 -178.9(4) . . . . ?
Ir1 C21 C22 C18 60.3(3) . . . . ?
C20 C21 C22 C27 174.5(5) . . . . ?
C26 C21 C22 C27 -4.7(7) . . . . ?
Ir1 C21 C22 C27 -125.4(5) . . . . ?
C20 C21 C22 Ir1 -60.1(3) . . . . ?
C26 C21 C22 Ir1 120.7(4) . . . . ?
O1 Ir1 C22 C18 -79.0(4) . . . . ?
N1 Ir1 C22 C18 70.2(3) . . . . ?
C19 Ir1 C22 C18 -37.4(3) . . . . ?
C20 Ir1 C22 C18 -81.2(3) . . . . ?
C21 Ir1 C22 C18 -116.8(4) . . . . ?
Cl1 Ir1 C22 C18 167.3(2) . . . . ?
O1 Ir1 C22 C21 37.8(5) . . . . ?
N1 Ir1 C22 C21 -173.0(2) . . . . ?
C19 Ir1 C22 C21 79.4(3) . . . . ?
C18 Ir1 C22 C21 116.8(4) . . . . ?
C20 Ir1 C22 C21 35.7(3) . . . . ?
Cl1 Ir1 C22 C21 -75.9(3) . . . . ?
O1 Ir1 C22 C27 158.7(4) . . . . ?
N1 Ir1 C22 C27 -52.1(5) . . . . ?
C19 Ir1 C22 C27 -159.7(5) . . . . ?
C18 Ir1 C22 C27 -122.3(5) . . . . ?
C20 Ir1 C22 C27 156.6(5) . . . . ?
C21 Ir1 C22 C27 120.9(5) . . . . ?
Cl1 Ir1 C22 C27 45.0(4) . . . . ?
